data_1508550
loop_
_publ_author_name
'Kanazawa, Arihiro'
'Shibutani, Shota'
'Yoshinari, Nobuto'
'Konno, Takumi'
'Kanaoka, Shokyoku'
'Aoshima, Sadahito'

_publ_section_title
;
 Structure Effects of Lewis Acids on the Living Cationic Polymerization
 ofp-Methoxystyrene: Distinct Difference in Polymerization Behavior from
 Vinyl Ethers
;
_journal_issue 19
_journal_name_full Macromolecules
_journal_page_first 7749
_journal_paper_doi 10.1021/ma301505j
_journal_volume 45
_journal_year 2012
_chemical_formula_moiety 'C16 H36 N, Al Cl4'
_chemical_formula_sum 'C16 H36 Al Cl4 N'
_chemical_formula_weight 411.24
_chemical_name_systematic
; 
 ? 
;
_space_group_IT_number 52
_symmetry_cell_setting orthorhombic
_symmetry_space_group_name_Hall '-P 2a 2bc'
_symmetry_space_group_name_H-M 'P n n a'
_atom_sites_solution_hydrogens geom
_atom_sites_solution_primary direct
_atom_sites_solution_secondary difmap
_audit_creation_method SHELXL-97
_cell_angle_alpha 90.00
_cell_angle_beta 90.00
_cell_angle_gamma 90.00
_cell_formula_units_Z 4
_cell_length_a 18.2479(6)
_cell_length_b 11.5043(4)
_cell_length_c 11.3089(3)
_cell_measurement_reflns_used 3977
_cell_measurement_temperature 200(2)
_cell_measurement_theta_max 27.56
_cell_measurement_theta_min 3.35
_cell_volume 2374.07(13)
_computing_cell_refinement 'RAPID AUTO'
_computing_data_collection 'RAPID AUTO'
_computing_data_reduction 'RAPID AUTO'
_computing_molecular_graphics 'Yadokari-XG 2009'
_computing_publication_material 'Yadokari-XG 2009'
_computing_structure_refinement 'SHELXL-97 (Sheldrick, 1997)'
_computing_structure_solution 'SHELXS-97 (Sheldrick, 1990)'
_diffrn_ambient_temperature 200(2)
_diffrn_detector_area_resol_mean 10.000
_diffrn_measured_fraction_theta_full 0.986
_diffrn_measured_fraction_theta_max 0.986
_diffrn_measurement_device_type 'Rigaku R-AXIS VII'
_diffrn_measurement_method \W
_diffrn_radiation_monochromator graphite
_diffrn_radiation_source 'fine-focus sealed tube'
_diffrn_radiation_type MoK\a
_diffrn_radiation_wavelength 0.71075
_diffrn_reflns_av_R_equivalents 0.0431
_diffrn_reflns_av_sigmaI/netI 0.0569
_diffrn_reflns_limit_h_max 13
_diffrn_reflns_limit_h_min -23
_diffrn_reflns_limit_k_max 13
_diffrn_reflns_limit_k_min -14
_diffrn_reflns_limit_l_max 14
_diffrn_reflns_limit_l_min -12
_diffrn_reflns_number 9036
_diffrn_reflns_theta_full 27.48
_diffrn_reflns_theta_max 27.48
_diffrn_reflns_theta_min 3.37
_exptl_absorpt_coefficient_mu 0.534
_exptl_absorpt_correction_T_max 1.0000
_exptl_absorpt_correction_T_min 0.6991
_exptl_absorpt_correction_type multi-scan
_exptl_absorpt_process_details 'ABSCOR (Rigaku, 1995)'
_exptl_crystal_colour colorless
_exptl_crystal_density_diffrn 1.151
_exptl_crystal_density_method 'not measured'
_exptl_crystal_description block
_exptl_crystal_F_000 880
_exptl_crystal_size_max 0.20
_exptl_crystal_size_mid 0.10
_exptl_crystal_size_min 0.05
_refine_diff_density_max 0.363
_refine_diff_density_min -0.369
_refine_diff_density_rms 0.046
_refine_ls_extinction_method none
_refine_ls_goodness_of_fit_ref 1.094
_refine_ls_hydrogen_treatment constr
_refine_ls_matrix_type full
_refine_ls_number_parameters 103
_refine_ls_number_reflns 2688
_refine_ls_number_restraints 0
_refine_ls_restrained_S_all 1.094
_refine_ls_R_factor_all 0.0853
_refine_ls_R_factor_gt 0.0637
_refine_ls_shift/su_max 0.001
_refine_ls_shift/su_mean 0.000
_refine_ls_structure_factor_coef Fsqd
_refine_ls_weighting_details 'calc w=1/[\s^2^(Fo^2^)+(0.0676P)^2^+1.1932P] where P=(Fo^2^+2Fc^2^)/3'
_refine_ls_weighting_scheme calc
_refine_ls_wR_factor_gt 0.1496
_refine_ls_wR_factor_ref 0.1607
_reflns_number_gt 2076
_reflns_number_total 2688
_reflns_threshold_expression >2sigma(I)
_cod_data_source_file ma301505j_si_002.cif
_cod_data_source_block (nBu4N)[AlCl4]
_cod_original_sg_symbol_H-M Pnna
_cod_database_code 1508550

loop_
_symmetry_equiv_pos_as_xyz
'x, y, z'
'-x+1/2, -y, z'
'x, -y+1/2, -z+1/2'
'-x+1/2, y+1/2, -z+1/2'
'-x, -y, -z'
'x-1/2, y, -z'
'-x, y-1/2, z-1/2'
'x-1/2, -y-1/2, z-1/2'

loop_
_atom_site_label
_atom_site_type_symbol
_atom_site_fract_x
_atom_site_fract_y
_atom_site_fract_z
_atom_site_U_iso_or_equiv
_atom_site_adp_type
_atom_site_occupancy
_atom_site_symmetry_multiplicity
_atom_site_calc_flag
_atom_site_refinement_flags
Cl1 Cl 0.65551(5) 0.11175(6) 0.18489(7) 0.0731(3) Uani 1 1 d .
Cl2 Cl 0.52351(7) 0.31670(11) 0.11091(9) 0.1298(6) Uani 1 1 d .
Al1 Al 0.58939(7) 0.2500 0.2500 0.0583(3) Uani 1 2 d S
N1 N 0.56727(14) 0.7500 0.2500 0.0348(5) Uani 1 2 d S
C1 C 0.61414(13) 0.67328(18) 0.17118(19) 0.0385(5) Uani 1 1 d .
H1 H 0.6445 0.6229 0.2225 0.046 Uiso 1 1 calc R
H1A H 0.5812 0.6219 0.1253 0.046 Uiso 1 1 calc R
C2 C 0.66439(13) 0.7350(2) 0.0852(2) 0.0449(5) Uani 1 1 d .
H2 H 0.6348 0.7783 0.0266 0.054 Uiso 1 1 calc R
H2A H 0.6954 0.7914 0.1285 0.054 Uiso 1 1 calc R
C3 C 0.71232(17) 0.6476(3) 0.0226(3) 0.0648(8) Uani 1 1 d .
H3 H 0.7418 0.6057 0.0825 0.078 Uiso 1 1 calc R
H3A H 0.6804 0.5899 -0.0170 0.078 Uiso 1 1 calc R
C4 C 0.76326(17) 0.6983(3) -0.0675(3) 0.0714(9) Uani 1 1 d .
H4 H 0.7348 0.7289 -0.1341 0.107 Uiso 1 1 calc R
H4A H 0.7967 0.6378 -0.0960 0.107 Uiso 1 1 calc R
H4B H 0.7916 0.7614 -0.0315 0.107 Uiso 1 1 calc R
C5 C 0.52059(13) 0.82799(18) 0.17212(19) 0.0391(5) Uani 1 1 d .
H5 H 0.5535 0.8828 0.1305 0.047 Uiso 1 1 calc R
H5A H 0.4969 0.7789 0.1112 0.047 Uiso 1 1 calc R
C6 C 0.46148(13) 0.8981(2) 0.2333(2) 0.0484(6) Uani 1 1 d .
H6 H 0.4837 0.9488 0.2942 0.058 Uiso 1 1 calc R
H6A H 0.4263 0.8452 0.2727 0.058 Uiso 1 1 calc R
C7 C 0.42183(15) 0.9716(3) 0.1421(3) 0.0646(8) Uani 1 1 d .
H7 H 0.4571 1.0270 0.1067 0.077 Uiso 1 1 calc R
H7A H 0.4037 0.9204 0.0781 0.077 Uiso 1 1 calc R
C8 C 0.35838(18) 1.0385(3) 0.1924(3) 0.0893(12) Uani 1 1 d .
H8 H 0.3243 0.9846 0.2308 0.134 Uiso 1 1 calc R
H8A H 0.3330 1.0797 0.1286 0.134 Uiso 1 1 calc R
H8B H 0.3764 1.0948 0.2505 0.134 Uiso 1 1 calc R

loop_
_atom_site_aniso_label
_atom_site_aniso_U_11
_atom_site_aniso_U_22
_atom_site_aniso_U_33
_atom_site_aniso_U_23
_atom_site_aniso_U_13
_atom_site_aniso_U_12
Cl1 0.0944(6) 0.0451(4) 0.0796(6) 0.0081(3) 0.0182(4) 0.0057(4)
Cl2 0.1552(10) 0.1470(11) 0.0870(7) -0.0575(7) -0.0662(7) 0.0768(9)
Al1 0.0684(7) 0.0618(7) 0.0446(6) -0.0103(5) 0.000 0.000
N1 0.0474(14) 0.0286(12) 0.0283(12) 0.0001(10) 0.000 0.000
C1 0.0528(13) 0.0301(10) 0.0328(11) -0.0039(8) 0.0001(9) 0.0042(9)
C2 0.0488(12) 0.0411(12) 0.0448(13) -0.0004(10) 0.0060(11) 0.0035(10)
C3 0.0808(19) 0.0600(16) 0.0537(16) -0.0096(13) 0.0152(15) 0.0181(15)
C4 0.0679(19) 0.088(2) 0.0582(17) -0.0118(16) 0.0208(15) 0.0158(16)
C5 0.0513(13) 0.0347(11) 0.0313(11) 0.0048(9) -0.0007(9) 0.0026(9)
C6 0.0550(13) 0.0455(13) 0.0446(13) 0.0058(10) 0.0063(11) 0.0095(11)
C7 0.0604(16) 0.0718(19) 0.0615(16) 0.0197(15) 0.0058(14) 0.0202(14)
C8 0.0694(19) 0.098(3) 0.100(3) 0.043(2) 0.0272(19) 0.0397(19)

loop_
_atom_type_symbol
_atom_type_description
_atom_type_scat_dispersion_real
_atom_type_scat_dispersion_imag
_atom_type_scat_source
C C 0.0033 0.0016 'International Tables Vol C Tables 4.2.6.8 and 6.1.1.4'
H H 0.0000 0.0000 'International Tables Vol C Tables 4.2.6.8 and 6.1.1.4'
N N 0.0061 0.0033 'International Tables Vol C Tables 4.2.6.8 and 6.1.1.4'
Al Al 0.0645 0.0514 'International Tables Vol C Tables 4.2.6.8 and 6.1.1.4'
Cl Cl 0.1484 0.1585 'International Tables Vol C Tables 4.2.6.8 and 6.1.1.4'

loop_
_geom_angle_atom_site_label_1
_geom_angle_atom_site_label_2
_geom_angle_atom_site_label_3
_geom_angle
_geom_angle_site_symmetry_1
_geom_angle_site_symmetry_3
Cl2 Al1 Cl2 111.03(10) . 3
Cl2 Al1 Cl1 107.90(4) . 3
Cl2 Al1 Cl1 109.56(4) 3 3
Cl2 Al1 Cl1 109.56(4) . .
Cl2 Al1 Cl1 107.90(4) 3 .
Cl1 Al1 Cl1 110.91(7) 3 .
C1 N1 C1 111.4(2) . 3_565
C1 N1 C5 108.24(11) . 3_565
C1 N1 C5 108.61(12) 3_565 3_565
C1 N1 C5 108.60(12) . .
C1 N1 C5 108.24(11) 3_565 .
C5 N1 C5 111.8(2) 3_565 .
C2 C1 N1 116.48(17) . .
C2 C1 H1 108.2 . .
N1 C1 H1 108.2 . .
C2 C1 H1A 108.2 . .
N1 C1 H1A 108.2 . .
H1 C1 H1A 107.3 . .
C3 C2 C1 109.9(2) . .
C3 C2 H2 109.7 . .
C1 C2 H2 109.7 . .
C3 C2 H2A 109.7 . .
C1 C2 H2A 109.7 . .
H2 C2 H2A 108.2 . .
C4 C3 C2 114.8(2) . .
C4 C3 H3 108.6 . .
C2 C3 H3 108.6 . .
C4 C3 H3A 108.6 . .
C2 C3 H3A 108.6 . .
H3 C3 H3A 107.5 . .
C3 C4 H4 109.5 . .
C3 C4 H4A 109.5 . .
H4 C4 H4A 109.5 . .
C3 C4 H4B 109.5 . .
H4 C4 H4B 109.5 . .
H4A C4 H4B 109.5 . .
C6 C5 N1 116.70(17) . .
C6 C5 H5 108.1 . .
N1 C5 H5 108.1 . .
C6 C5 H5A 108.1 . .
N1 C5 H5A 108.1 . .
H5 C5 H5A 107.3 . .
C5 C6 C7 109.0(2) . .
C5 C6 H6 109.9 . .
C7 C6 H6 109.9 . .
C5 C6 H6A 109.9 . .
C7 C6 H6A 109.9 . .
H6 C6 H6A 108.3 . .
C8 C7 C6 113.3(2) . .
C8 C7 H7 108.9 . .
C6 C7 H7 108.9 . .
C8 C7 H7A 108.9 . .
C6 C7 H7A 108.9 . .
H7 C7 H7A 107.7 . .
C7 C8 H8 109.5 . .
C7 C8 H8A 109.5 . .
H8 C8 H8A 109.5 . .
C7 C8 H8B 109.5 . .
H8 C8 H8B 109.5 . .
H8A C8 H8B 109.5 . .

loop_
_geom_bond_atom_site_label_1
_geom_bond_atom_site_label_2
_geom_bond_distance
_geom_bond_site_symmetry_2
Cl1 Al1 2.1278(10) .
Cl2 Al1 2.1233(12) .
Al1 Cl2 2.1233(12) 3
Al1 Cl1 2.1278(10) 3
N1 C1 1.518(2) .
N1 C1 1.518(2) 3_565
N1 C5 1.519(3) 3_565
N1 C5 1.519(3) .
C1 C2 1.513(3) .
C1 H1 0.9900 .
C1 H1A 0.9900 .
C2 C3 1.509(3) .
C2 H2 0.9900 .
C2 H2A 0.9900 .
C3 C4 1.498(4) .
C3 H3 0.9900 .
C3 H3A 0.9900 .
C4 H4 0.9800 .
C4 H4A 0.9800 .
C4 H4B 0.9800 .
C5 C6 1.514(3) .
C5 H5 0.9900 .
C5 H5A 0.9900 .
C6 C7 1.518(3) .
C6 H6 0.9900 .
C6 H6A 0.9900 .
C7 C8 1.502(4) .
C7 H7 0.9900 .
C7 H7A 0.9900 .
C8 H8 0.9800 .
C8 H8A 0.9800 .
C8 H8B 0.9800 .

loop_
_geom_torsion_atom_site_label_1
_geom_torsion_atom_site_label_2
_geom_torsion_atom_site_label_3
_geom_torsion_atom_site_label_4
_geom_torsion
_geom_torsion_site_symmetry_1
C1 N1 C1 C2 -61.32(17) 3_565
C5 N1 C1 C2 179.33(18) 3_565
C5 N1 C1 C2 57.8(3) .
N1 C1 C2 C3 174.4(2) .
C1 C2 C3 C4 178.4(2) .
C1 N1 C5 C6 170.83(19) .
C1 N1 C5 C6 -68.1(2) 3_565
C5 N1 C5 C6 51.50(16) 3_565
N1 C5 C6 C7 179.0(2) .
C5 C6 C7 C8 175.9(3) .
